data_4308719
loop_
_publ_author_name
'Japhet Irangu'
'Michael J. Ferguson'
'Robert B. Jordan'

_publ_contact_author_address
; 
Department of Chemistry University of Alberta Edmonton, 
Alberta T6G 2G2 Canada 
;
_publ_contact_author_email bob.jordan@ualberta.ca
_publ_contact_author_fax 1(780)4928231
_publ_contact_author_name 'Dr. Robert B. Jordan'
_publ_contact_author_phone 1(780)4925551
_publ_section_title
;
Reaction of Copper(II) with Ferrocene and 1,1'-Dimethylferrocene in
Aqueous Acetonitrile: The Copper(II/I) Self-Exchange Rate
;
_journal_name_full 'Inorganic Chemistry'
_journal_page_first 1619
_journal_page_last 1625
_journal_paper_doi 10.1021/ic048614i
_journal_volume 44
_journal_year 2005
_chemical_formula_moiety 'C6 H10 Cu F6 N2 O8 S2'
_chemical_formula_sum 'C6 H10 Cu F6 N2 O8 S2'
_chemical_formula_weight 479.82
_space_group_IT_number 2
_symmetry_cell_setting triclinic
_symmetry_space_group_name_Hall '-P 1'
_symmetry_space_group_name_H-M 'P -1'
_atom_sites_solution_hydrogens geom
_atom_sites_solution_primary direct
_atom_sites_solution_secondary difmap
_audit_creation_method 'manual editing of SHELXL template'
_cell_angle_alpha 79.855(3)
_cell_angle_beta 84.183(3)
_cell_angle_gamma 78.537(3)
_cell_formula_units_Z 1
_cell_length_a 5.7426(9)
_cell_length_b 7.2723(11)
_cell_length_c 10.5221(16)
_cell_measurement_reflns_used 2106
_cell_measurement_temperature 193(2)
_cell_measurement_theta_max 26.398
_cell_measurement_theta_min 2.895
_cell_volume 422.92(11)
_computing_cell_refinement 'Bruker SAINT (Bruker, 1997)'
_computing_data_collection 'Bruker SMART (Bruker, 1997)'
_computing_data_reduction 'Bruker SAINT (Bruker, 1997)'
_computing_molecular_graphics 'Bruker SHELXTL (Bruker, 1997)'
_computing_publication_material 'Bruker SHELXTL (Bruker, 1997)'
_computing_structure_refinement 'SHELXL-97 (Sheldrick, 1997)'
_computing_structure_solution 'DIRDIF-96 (Beurskens et al., 1996)'
_diffrn_ambient_temperature 193(2)
_diffrn_detector_area_resol_mean 8.192
_diffrn_measured_fraction_theta_full 0.979
_diffrn_measured_fraction_theta_max 0.979
_diffrn_measurement_device_type 'Bruker PLATFORM diffractometer/SMART 1000 CCD area detector'
_diffrn_measurement_method '\w scans'
_diffrn_radiation_monochromator graphite
_diffrn_radiation_source 'fine-focus sealed tube'
_diffrn_radiation_type MoK\a
_diffrn_radiation_wavelength 0.71073
_diffrn_reflns_av_R_equivalents 0.0197
_diffrn_reflns_av_sigmaI/netI 0.0299
_diffrn_reflns_limit_h_max 6
_diffrn_reflns_limit_h_min -7
_diffrn_reflns_limit_k_max 9
_diffrn_reflns_limit_k_min -7
_diffrn_reflns_limit_l_max 13
_diffrn_reflns_limit_l_min -12
_diffrn_reflns_number 2363
_diffrn_reflns_theta_full 26.42
_diffrn_reflns_theta_max 26.42
_diffrn_reflns_theta_min 1.97
_diffrn_standards_decay_% 0
_diffrn_standards_interval_time 0
_diffrn_standards_number 0
_exptl_absorpt_coefficient_mu 1.638
_exptl_absorpt_correction_T_max 0.8866
_exptl_absorpt_correction_T_min 0.5897
_exptl_absorpt_correction_type integration
_exptl_absorpt_process_details 'Bruker SHELXTL (Bruker, 1997)'
_exptl_crystal_colour blue
_exptl_crystal_density_diffrn 1.884
_exptl_crystal_density_method 'not measured'
_exptl_crystal_description prism
_exptl_crystal_F_000 239
_exptl_crystal_size_max 0.40
_exptl_crystal_size_mid 0.25
_exptl_crystal_size_min 0.07
_refine_diff_density_max 1.018
_refine_diff_density_min -0.683
_refine_diff_density_rms 0.118
_refine_ls_extinction_method none
_refine_ls_goodness_of_fit_ref 1.061
_refine_ls_hydrogen_treatment constr
_refine_ls_matrix_type full
_refine_ls_number_parameters 117
_refine_ls_number_reflns 1710
_refine_ls_number_restraints 0
_refine_ls_restrained_S_all 1.061
_refine_ls_R_factor_all 0.0443
_refine_ls_R_factor_gt 0.0420
_refine_ls_shift/su_max 0.008
_refine_ls_shift/su_mean 0.001
_refine_ls_structure_factor_coef Fsqd
_refine_ls_weighting_details 'calc w=1/[\s^2^(Fo^2^)+(0.0976P)^2^+0.0000P] where P=(Fo^2^+2Fc^2^)/3'
_refine_ls_weighting_scheme calc
_refine_ls_wR_factor_gt 0.1212
_refine_ls_wR_factor_ref 0.1236
_reflns_number_gt 1523
_reflns_number_total 1710
_reflns_threshold_expression I>2\s(I)
_cod_data_source_file ic048614isi20041005_015358_2.cif
_cod_data_source_block IV
_cod_depositor_comments
;
The following automatic conversions were performed:
'_symmetry_cell_setting' value 'Triclinic' changed to 'triclinic'
according to '/home/saulius/struct/CIF-dictionaries/cif_core.dic'
dictionary named 'cif_core.dic' version 2.4.1 from 2010-06-29.

Automatic conversion script
Id: cif_fix_enum 1527 2010-12-29 10:47:43Z saulius 
;
_cod_database_code 4308719

loop_
_symmetry_equiv_pos_as_xyz
'x, y, z'
'-x, -y, -z'

loop_
_atom_site_label
_atom_site_type_symbol
_atom_site_fract_x
_atom_site_fract_y
_atom_site_fract_z
_atom_site_U_iso_or_equiv
_atom_site_adp_type
_atom_site_occupancy
_atom_site_symmetry_multiplicity
_atom_site_calc_flag
_atom_site_refinement_flags
_atom_site_disorder_assembly
_atom_site_disorder_group
Cu Cu 0.0000 0.0000 0.0000 0.0235(2) Uani 1 2 d S . .
S S 0.20856(12) 0.27324(9) 0.20010(6) 0.0253(2) Uani 1 1 d . . .
F1 F -0.0913(5) 0.2438(4) 0.4035(2) 0.0694(7) Uani 1 1 d . . .
F2 F 0.2648(5) 0.1036(4) 0.4385(2) 0.0692(7) Uani 1 1 d . . .
F3 F 0.1741(5) 0.4065(4) 0.4169(2) 0.0653(7) Uani 1 1 d . . .
O1 O -0.2301(3) 0.2409(3) -0.02081(18) 0.0263(4) Uani 1 1 d . . .
H1OA H -0.3307 0.2509 0.0596 0.040 Uiso 1 1 calc R . .
H1OB H -0.3300 0.2446 -0.0917 0.040 Uiso 1 1 calc R . .
H1OC H -0.1443 0.3474 -0.0407 0.040 Uiso 0.00 1 calc PR . .
O2 O 0.1662(4) 0.0966(3) 0.1718(2) 0.0372(5) Uani 1 1 d . . .
O3 O 0.4542(4) 0.2938(3) 0.1885(2) 0.0391(5) Uani 1 1 d . . .
O4 O 0.0472(4) 0.4398(3) 0.1470(2) 0.0396(5) Uani 1 1 d . . .
N N 0.2215(4) 0.1201(3) -0.1291(2) 0.0306(5) Uani 1 1 d . . .
C1 C 0.3399(5) 0.1991(4) -0.2017(3) 0.0278(6) Uani 1 1 d . . .
C2 C 0.4900(6) 0.3030(4) -0.2949(3) 0.0363(7) Uani 1 1 d . . .
H2A H 0.4539 0.2960 -0.3827 0.044 Uiso 1 1 calc R . .
H2B H 0.6577 0.2471 -0.2825 0.044 Uiso 1 1 calc R . .
H2C H 0.4601 0.4363 -0.2823 0.044 Uiso 1 1 calc R . .
C3 C 0.1341(6) 0.2545(5) 0.3742(3) 0.0411(7) Uani 1 1 d . . .

loop_
_atom_site_aniso_label
_atom_site_aniso_U_11
_atom_site_aniso_U_22
_atom_site_aniso_U_33
_atom_site_aniso_U_23
_atom_site_aniso_U_13
_atom_site_aniso_U_12
Cu 0.0228(3) 0.0135(3) 0.0338(3) -0.00564(18) 0.00183(19) -0.00256(18)
S 0.0305(4) 0.0165(4) 0.0299(4) -0.0077(2) -0.0003(3) -0.0041(3)
F1 0.0626(15) 0.0840(19) 0.0629(14) -0.0089(12) 0.0257(11) -0.0344(13)
F2 0.098(2) 0.0578(16) 0.0458(12) 0.0087(10) -0.0221(12) -0.0075(13)
F3 0.0990(19) 0.0588(15) 0.0495(12) -0.0344(10) 0.0192(12) -0.0314(13)
O1 0.0252(9) 0.0171(9) 0.0361(10) -0.0069(7) -0.0011(7) -0.0007(7)
O2 0.0499(14) 0.0174(10) 0.0481(12) -0.0107(8) -0.0153(10) -0.0044(9)
O3 0.0338(11) 0.0393(13) 0.0486(12) -0.0222(10) 0.0079(9) -0.0092(9)
O4 0.0442(13) 0.0198(11) 0.0517(13) 0.0000(9) -0.0068(10) -0.0014(9)
N 0.0325(13) 0.0176(11) 0.0406(12) -0.0050(9) 0.0027(10) -0.0043(9)
C1 0.0300(13) 0.0180(12) 0.0363(13) -0.0078(10) -0.0034(11) -0.0025(10)
C2 0.0401(16) 0.0295(16) 0.0388(15) -0.0001(12) 0.0010(12) -0.0117(12)
C3 0.052(2) 0.0380(18) 0.0358(14) -0.0078(12) 0.0050(13) -0.0155(15)

loop_
_atom_type_symbol
_atom_type_description
_atom_type_scat_dispersion_real
_atom_type_scat_dispersion_imag
_atom_type_scat_source
C C 0.0033 0.0016 'International Tables Vol C Tables 4.2.6.8 and 6.1.1.4'
H H 0.0000 0.0000 'International Tables Vol C Tables 4.2.6.8 and 6.1.1.4'
N N 0.0061 0.0033 'International Tables Vol C Tables 4.2.6.8 and 6.1.1.4'
O O 0.0106 0.0060 'International Tables Vol C Tables 4.2.6.8 and 6.1.1.4'
F F 0.0171 0.0103 'International Tables Vol C Tables 4.2.6.8 and 6.1.1.4'
S S 0.1246 0.1234 'International Tables Vol C Tables 4.2.6.8 and 6.1.1.4'
Cu Cu 0.3201 1.2651 'International Tables Vol C Tables 4.2.6.8 and 6.1.1.4'

loop_
_geom_angle_atom_site_label_1
_geom_angle_atom_site_label_2
_geom_angle_atom_site_label_3
_geom_angle
_geom_angle_site_symmetry_1
_geom_angle_site_symmetry_3
_geom_angle_publ_flag
O1 Cu O1 180.00(13) . 2 ?
O1 Cu N 90.91(9) . 2 ?
O1 Cu N 89.09(9) 2 2 ?
O1 Cu N 89.09(9) . . ?
O1 Cu N 90.91(9) 2 . ?
N Cu N 180.0(2) 2 . ?
O1 Cu O2 90.14(7) . . ?
O1 Cu O2 89.86(7) 2 . ?
N Cu O2 89.11(9) 2 . ?
N Cu O2 90.89(9) . . ?
O1 Cu O2 89.86(7) . 2 ?
O1 Cu O2 90.14(7) 2 2 ?
N Cu O2 90.89(9) 2 2 ?
N Cu O2 89.11(9) . 2 ?
O2 Cu O2 180.00(5) . 2 ?
O4 S O3 114.46(13) . . ?
O4 S O2 115.27(13) . . ?
O3 S O2 115.33(13) . . ?
O4 S C3 103.56(15) . . ?
O3 S C3 102.74(15) . . ?
O2 S C3 102.99(14) . . ?
S O2 Cu 135.75(12) . . ?
C1 N Cu 175.8(2) . . ?
N C1 C2 179.2(3) . . ?
F1 C3 F2 108.2(3) . . ?
F1 C3 F3 107.7(3) . . ?
F2 C3 F3 107.5(3) . . ?
F1 C3 S 111.6(2) . . ?
F2 C3 S 111.4(3) . . ?
F3 C3 S 110.3(2) . . ?

loop_
_geom_bond_atom_site_label_1
_geom_bond_atom_site_label_2
_geom_bond_distance
_geom_bond_site_symmetry_2
_geom_bond_publ_flag
Cu O1 1.9666(18) . ?
Cu O1 1.9666(18) 2 ?
Cu N 1.975(2) 2 ?
Cu N 1.975(2) . ?
Cu O2 2.3949(19) . ?
Cu O2 2.3949(19) 2 ?
S O4 1.434(2) . ?
S O3 1.438(2) . ?
S O2 1.439(2) . ?
S C3 1.826(3) . ?
F1 C3 1.315(4) . ?
F2 C3 1.319(4) . ?
F3 C3 1.331(4) . ?
N C1 1.127(4) . ?
C1 C2 1.450(4) . ?

loop_
_geom_torsion_atom_site_label_1
_geom_torsion_atom_site_label_2
_geom_torsion_atom_site_label_3
_geom_torsion_atom_site_label_4
_geom_torsion
_geom_torsion_site_symmetry_1
_geom_torsion_site_symmetry_2
_geom_torsion_site_symmetry_3
_geom_torsion_site_symmetry_4
_geom_torsion_publ_flag
O4 S O2 Cu 28.7(3) . . . . ?
O3 S O2 Cu -108.2(2) . . . . ?
C3 S O2 Cu 140.7(2) . . . . ?
O1 Cu O2 S -35.2(2) . . . . ?
O1 Cu O2 S 144.8(2) 2 . . . ?
N Cu O2 S -126.1(2) 2 . . . ?
N Cu O2 S 53.9(2) . . . . ?
O2 Cu O2 S 73(100) 2 . . . ?
O1 Cu N C1 17(3) . . . . ?
O1 Cu N C1 -163(3) 2 . . . ?
N Cu N C1 79(100) 2 . . . ?
O2 Cu N C1 -74(3) . . . . ?
O2 Cu N C1 106(3) 2 . . . ?
Cu N C1 C2 -3(26) . . . . ?
O4 S C3 F1 57.5(3) . . . . ?
O3 S C3 F1 176.9(2) . . . . ?
O2 S C3 F1 -62.9(3) . . . . ?
O4 S C3 F2 178.5(2) . . . . ?
O3 S C3 F2 -62.0(3) . . . . ?
O2 S C3 F2 58.1(3) . . . . ?
O4 S C3 F3 -62.1(3) . . . . ?
O3 S C3 F3 57.3(3) . . . . ?
O2 S C3 F3 177.4(2) . . . . ?
